data_7011489
loop_
_publ_author_name
'Baker, Robert J.'
'Cole, Marcus L.'
'Jones, Cameron'
'Mahon, Mary F.'

_publ_section_title
;
 Bidentate N-heterocyclic carbene complexes of Group 13 trihydrides and
 trihalides
;
_journal_issue 9
_journal_name_full 'Journal of the Chemical Society, Dalton Transactions'
_journal_page_first 1992
_journal_paper_doi 10.1039/b200500j
_journal_year 2002
_chemical_formula_sum 'C18 H30 Br3 Cl4 In N4'
_chemical_formula_weight 798.81
_chemical_name_systematic
;
?
;
_space_group_IT_number 14
_symmetry_cell_setting monoclinic
_symmetry_space_group_name_Hall '-P 2yn'
_symmetry_space_group_name_H-M 'P 1 21/n 1'
_atom_sites_solution_hydrogens geom
_atom_sites_solution_primary direct
_atom_sites_solution_secondary difmap
_audit_creation_method SHELXL-97
_cell_angle_alpha 90.00
_cell_angle_beta 105.8870(10)
_cell_angle_gamma 90.00
_cell_formula_units_Z 4
_cell_length_a 12.0470(3)
_cell_length_b 14.3610(3)
_cell_length_c 16.8110(4)
_cell_measurement_reflns_used 25
_cell_measurement_temperature 150(2)
_cell_measurement_theta_max 18
_cell_measurement_theta_min 12
_cell_volume 2797.33(11)
_computing_data_reduction 'Denzo and Scalepack (otwinowski & Minor, 1997'
_computing_molecular_graphics 'ORTEX (P.McArdle, 1995)'
_computing_publication_material 'SHELXL-97/2 (Sheldrick,1997)'
_computing_structure_refinement 'SHELXL-97 (Sheldrick, 1997)'
_computing_structure_solution 'SHELXS-97 (Sheldrick, 1990)'
_diffrn_ambient_temperature 150(2)
_diffrn_measured_fraction_theta_full 0.995
_diffrn_measured_fraction_theta_max 0.995
_diffrn_measurement_device_type KappaCCD
_diffrn_measurement_method KappaCCD
_diffrn_radiation_monochromator graphite
_diffrn_radiation_source 'fine-focus sealed tube'
_diffrn_radiation_type MoK\a
_diffrn_radiation_wavelength 0.71073
_diffrn_reflns_av_R_equivalents 0.0721
_diffrn_reflns_av_sigmaI/netI 0.0493
_diffrn_reflns_limit_h_max 15
_diffrn_reflns_limit_h_min -15
_diffrn_reflns_limit_k_max 18
_diffrn_reflns_limit_k_min -18
_diffrn_reflns_limit_l_max 21
_diffrn_reflns_limit_l_min -21
_diffrn_reflns_number 32746
_diffrn_reflns_theta_full 27.47
_diffrn_reflns_theta_max 27.47
_diffrn_reflns_theta_min 3.72
_exptl_absorpt_coefficient_mu 5.526
_exptl_absorpt_correction_T_max 0.49
_exptl_absorpt_correction_T_min 0.41
_exptl_absorpt_correction_type multi-scan
_exptl_absorpt_process_details 'Sortav Blessing (1995)'
_exptl_crystal_colour Colourless
_exptl_crystal_density_diffrn 1.897
_exptl_crystal_density_method 'not measured'
_exptl_crystal_description Block
_exptl_crystal_F_000 1552
_exptl_crystal_size_max 0.10
_exptl_crystal_size_mid 0.10
_exptl_crystal_size_min 0.08
_refine_diff_density_max 1.207
_refine_diff_density_min -1.175
_refine_diff_density_rms 0.154
_refine_ls_extinction_coef 0.00132(17)
_refine_ls_extinction_expression Fc^*^=kFc[1+0.001xFc^2^\l^3^/sin(2\q)]^-1/4^
_refine_ls_extinction_method SHELXL
_refine_ls_goodness_of_fit_ref 1.078
_refine_ls_hydrogen_treatment mixed
_refine_ls_matrix_type full
_refine_ls_number_parameters 278
_refine_ls_number_reflns 6384
_refine_ls_number_restraints 0
_refine_ls_restrained_S_all 1.078
_refine_ls_R_factor_all 0.0690
_refine_ls_R_factor_gt 0.0475
_refine_ls_shift/su_max 0.000
_refine_ls_shift/su_mean 0.000
_refine_ls_structure_factor_coef Fsqd
_refine_ls_weighting_details 'calc w=1/[\s^2^(Fo^2^)+(0.0404P)^2^+16.3297P] where P=(Fo^2^+2Fc^2^)/3'
_refine_ls_weighting_scheme calc
_refine_ls_wR_factor_gt 0.1104
_refine_ls_wR_factor_ref 0.1187
_reflns_number_gt 4943
_reflns_number_total 6384
_reflns_threshold_expression >2sigma(I)
_cod_data_source_file b200500j.txt
_cod_data_source_block cmpd9
_cod_depositor_comments
;
The following automatic conversions were performed:
'_atom_site_symetry_multiplicity' tag replaced with
'_atom_site_symmetry_multiplicity'.

Automatic conversion script
Id: cif_correct_tags 1440 2010-10-19 06:21:57Z saulius 

The following automatic conversions were performed:
'_symmetry_cell_setting' value 'Monoclinic' changed to 'monoclinic'
according to '/home/saulius/struct/CIF-dictionaries/cif_core.dic'
dictionary named 'cif_core.dic' version 2.4.1 from
2010-06-29.

'_exptl_absorpt_correction_type' value 'Multi-Scan' changed
to 'multi-scan' according to
'/home/saulius/struct/CIF-dictionaries/cif_core.dic' dictionary named
'cif_core.dic' version 2.4.1 from 2010-06-29.

Automatic conversion script
Id: cif_fix_enum 1527 2010-12-29 10:47:43Z saulius 
;
_cod_original_sg_symbol_H-M P21/n
_cod_database_code 7011489

loop_
_symmetry_equiv_pos_as_xyz
'x, y, z'
'-x+1/2, y+1/2, -z+1/2'
'-x, -y, -z'
'x-1/2, -y-1/2, z-1/2'

loop_
_atom_site_label
_atom_site_type_symbol
_atom_site_fract_x
_atom_site_fract_y
_atom_site_fract_z
_atom_site_U_iso_or_equiv
_atom_site_adp_type
_atom_site_occupancy
_atom_site_symmetry_multiplicity
_atom_site_calc_flag
_atom_site_refinement_flags
_atom_site_disorder_assembly
_atom_site_disorder_group
In1 In 0.20076(3) 0.25663(3) 0.12037(3) 0.02140(12) Uani 1 1 d . . .
Br1 Br 0.22676(5) 0.18284(4) -0.02304(4) 0.02799(16) Uani 1 1 d . . .
Br3 Br 0.17547(5) 0.32001(4) 0.26846(4) 0.02796(16) Uani 1 1 d . . .
Br2 Br 0.21596(6) 0.42058(4) 0.06816(4) 0.03105(17) Uani 1 1 d . . .
Cl1 Cl 0.42558(15) -0.00048(13) 0.07570(11) 0.0430(4) Uani 1 1 d . . .
Cl2 Cl 0.66638(18) -0.02263(18) 0.17070(15) 0.0648(6) Uani 1 1 d . . .
Cl3 Cl 0.5369(2) -0.33413(19) 0.1670(2) 0.0850(9) Uani 1 1 d . . .
Cl4 Cl 0.6730(2) -0.48283(16) 0.12303(17) 0.0676(6) Uani 1 1 d . . .
N1 N -0.0770(4) 0.1934(3) 0.0578(3) 0.0264(11) Uani 1 1 d . . .
N2 N 0.0419(4) 0.0829(3) 0.1069(3) 0.0266(11) Uani 1 1 d . . .
N3 N 0.4654(4) 0.1890(3) 0.2253(3) 0.0245(10) Uani 1 1 d . . .
N4 N 0.3275(4) 0.0996(3) 0.2366(3) 0.0253(10) Uani 1 1 d . . .
C1 C 0.0365(5) 0.1751(4) 0.0925(4) 0.0239(12) Uani 1 1 d . . .
C2 C -0.1400(5) 0.1114(5) 0.0499(4) 0.0344(15) Uani 1 1 d . . .
H2 H -0.2209 0.1051 0.0267 0.041 Uiso 1 1 calc R . .
C3 C -0.0651(6) 0.0424(5) 0.0812(4) 0.0385(16) Uani 1 1 d . . .
H3 H -0.0828 -0.0216 0.0847 0.046 Uiso 1 1 calc R . .
C4 C 0.1495(5) 0.0308(4) 0.1419(4) 0.0284(13) Uani 1 1 d . . .
H4A H 0.2015 0.0396 0.1060 0.034 Uiso 1 1 calc R . .
H4B H 0.1313 -0.0364 0.1422 0.034 Uiso 1 1 calc R . .
C5 C 0.2117(5) 0.0614(4) 0.2296(4) 0.0269(13) Uani 1 1 d . . .
H5A H 0.1647 0.1092 0.2477 0.032 Uiso 1 1 calc R . .
H5B H 0.2189 0.0073 0.2672 0.032 Uiso 1 1 calc R . .
C6 C 0.4273(6) 0.0611(4) 0.2860(4) 0.0318(14) Uani 1 1 d . . .
H6 H 0.4338 0.0062 0.3184 0.038 Uiso 1 1 calc R . .
C7 C 0.5143(5) 0.1176(4) 0.2790(4) 0.0312(14) Uani 1 1 d . . .
H7 H 0.5940 0.1096 0.3059 0.037 Uiso 1 1 calc R . .
C8 C 0.3506(5) 0.1772(4) 0.1986(4) 0.0232(12) Uani 1 1 d . . .
C9 C -0.1282(5) 0.2870(4) 0.0267(4) 0.0302(14) Uani 1 1 d . . .
C10 C -0.0921(6) 0.3572(5) 0.0978(4) 0.0372(16) Uani 1 1 d . . .
H10A H -0.1172 0.3347 0.1452 0.056 Uiso 1 1 calc R . .
H10B H -0.1281 0.4176 0.0798 0.056 Uiso 1 1 calc R . .
H10C H -0.0080 0.3640 0.1140 0.056 Uiso 1 1 calc R . .
C11 C -0.0840(6) 0.3136(5) -0.0468(4) 0.0353(15) Uani 1 1 d . . .
H11A H 0.0006 0.3116 -0.0305 0.053 Uiso 1 1 calc R . .
H11B H -0.1100 0.3766 -0.0651 0.053 Uiso 1 1 calc R . .
H11C H -0.1140 0.2696 -0.0922 0.053 Uiso 1 1 calc R . .
C12 C -0.2593(6) 0.2791(6) -0.0003(5) 0.0406(17) Uani 1 1 d . . .
H12A H -0.2827 0.2347 -0.0462 0.061 Uiso 1 1 calc R . .
H12B H -0.2930 0.3403 -0.0184 0.061 Uiso 1 1 calc R . .
H12C H -0.2867 0.2573 0.0462 0.061 Uiso 1 1 calc R . .
C13 C 0.5342(5) 0.2692(4) 0.2051(4) 0.0247(12) Uani 1 1 d . . .
C14 C 0.5009(5) 0.3561(5) 0.2470(4) 0.0328(14) Uani 1 1 d . . .
H14A H 0.4176 0.3666 0.2265 0.049 Uiso 1 1 calc R . .
H14B H 0.5422 0.4104 0.2342 0.049 Uiso 1 1 calc R . .
H14C H 0.5218 0.3467 0.3070 0.049 Uiso 1 1 calc R . .
C15 C 0.5023(6) 0.2802(5) 0.1116(4) 0.0352(15) Uani 1 1 d . . .
H15A H 0.5209 0.2226 0.0866 0.053 Uiso 1 1 calc R . .
H15B H 0.5460 0.3320 0.0972 0.053 Uiso 1 1 calc R . .
H15C H 0.4195 0.2929 0.0908 0.053 Uiso 1 1 calc R . .
C16 C 0.6620(5) 0.2498(5) 0.2388(5) 0.0382(16) Uani 1 1 d . . .
H16A H 0.6814 0.2438 0.2992 0.057 Uiso 1 1 calc R . .
H16B H 0.7061 0.3012 0.2242 0.057 Uiso 1 1 calc R . .
H16C H 0.6812 0.1917 0.2150 0.057 Uiso 1 1 calc R . .
C17 C 0.5385(6) -0.0790(6) 0.1189(5) 0.0457(18) Uani 1 1 d . . .
H17A H 0.5144 -0.1205 0.1582 0.055 Uiso 1 1 calc R . .
H17B H 0.5529 -0.1181 0.0743 0.055 Uiso 1 1 calc R . .
C18 C 0.5897(9) -0.3824(7) 0.0899(6) 0.066(3) Uani 1 1 d . . .
H18A H 0.6375 -0.3356 0.0714 0.079 Uiso 1 1 calc R . .
H18B H 0.5241 -0.3985 0.0419 0.079 Uiso 1 1 calc R . .

loop_
_atom_site_aniso_label
_atom_site_aniso_U_11
_atom_site_aniso_U_22
_atom_site_aniso_U_33
_atom_site_aniso_U_23
_atom_site_aniso_U_13
_atom_site_aniso_U_12
In1 0.0237(2) 0.0158(2) 0.0244(2) 0.00060(15) 0.00618(15) -0.00017(15)
Br1 0.0330(3) 0.0254(3) 0.0263(3) -0.0042(2) 0.0092(2) -0.0019(2)
Br3 0.0350(3) 0.0246(3) 0.0252(3) -0.0010(2) 0.0097(2) 0.0024(2)
Br2 0.0441(4) 0.0177(3) 0.0329(3) 0.0033(2) 0.0131(3) -0.0007(2)
Cl1 0.0387(9) 0.0491(10) 0.0440(10) 0.0003(8) 0.0160(8) 0.0080(8)
Cl2 0.0465(11) 0.0759(15) 0.0652(14) -0.0266(12) 0.0036(10) 0.0187(10)
Cl3 0.0601(15) 0.0685(16) 0.135(3) -0.0218(17) 0.0417(16) -0.0003(12)
Cl4 0.0700(14) 0.0503(12) 0.0918(18) 0.0154(12) 0.0381(13) 0.0087(11)
N1 0.026(3) 0.024(3) 0.026(3) -0.001(2) 0.004(2) -0.002(2)
N2 0.030(3) 0.017(2) 0.032(3) 0.000(2) 0.007(2) -0.001(2)
N3 0.027(3) 0.022(2) 0.026(3) -0.0014(19) 0.009(2) -0.001(2)
N4 0.028(3) 0.023(2) 0.024(3) 0.004(2) 0.007(2) 0.002(2)
C1 0.031(3) 0.018(3) 0.024(3) -0.001(2) 0.009(2) -0.002(2)
C2 0.023(3) 0.036(4) 0.039(4) -0.002(3) 0.000(3) -0.007(3)
C3 0.037(4) 0.031(3) 0.044(4) -0.001(3) 0.006(3) -0.012(3)
C4 0.029(3) 0.016(3) 0.038(4) 0.002(2) 0.007(3) -0.001(2)
C5 0.031(3) 0.020(3) 0.030(3) 0.006(2) 0.008(3) -0.002(2)
C6 0.038(3) 0.024(3) 0.033(3) 0.004(3) 0.008(3) 0.008(3)
C7 0.027(3) 0.024(3) 0.038(4) 0.004(3) 0.001(3) 0.006(2)
C8 0.027(3) 0.016(3) 0.025(3) 0.000(2) 0.005(2) 0.002(2)
C9 0.030(3) 0.023(3) 0.035(4) -0.001(3) 0.004(3) 0.004(2)
C10 0.033(3) 0.037(4) 0.034(4) -0.007(3) -0.003(3) 0.014(3)
C11 0.033(3) 0.037(4) 0.034(4) 0.009(3) 0.008(3) 0.006(3)
C12 0.028(3) 0.053(5) 0.038(4) -0.005(3) 0.005(3) 0.009(3)
C13 0.027(3) 0.026(3) 0.023(3) -0.001(2) 0.011(2) 0.000(2)
C14 0.030(3) 0.034(3) 0.035(4) -0.008(3) 0.010(3) -0.007(3)
C15 0.030(3) 0.041(4) 0.034(4) -0.001(3) 0.008(3) -0.006(3)
C16 0.026(3) 0.043(4) 0.045(4) -0.006(3) 0.011(3) -0.004(3)
C17 0.049(4) 0.043(4) 0.047(5) 0.005(3) 0.017(4) 0.008(3)
C18 0.072(6) 0.057(6) 0.068(6) 0.016(5) 0.017(5) 0.003(5)

loop_
_atom_type_symbol
_atom_type_description
_atom_type_scat_dispersion_real
_atom_type_scat_dispersion_imag
_atom_type_scat_source
C C 0.0033 0.0016 'International Tables Vol C Tables 4.2.6.8 and 6.1.1.4'
H H 0.0000 0.0000 'International Tables Vol C Tables 4.2.6.8 and 6.1.1.4'
N N 0.0061 0.0033 'International Tables Vol C Tables 4.2.6.8 and 6.1.1.4'
Br Br -0.2901 2.4595 'International Tables Vol C Tables 4.2.6.8 and 6.1.1.4'
In In -0.7276 1.3100 'International Tables Vol C Tables 4.2.6.8 and 6.1.1.4'
Cl Cl 0.1484 0.1585 'International Tables Vol C Tables 4.2.6.8 and 6.1.1.4'

loop_
_geom_angle_atom_site_label_1
_geom_angle_atom_site_label_2
_geom_angle_atom_site_label_3
_geom_angle
_geom_angle_site_symmetry_1
_geom_angle_site_symmetry_3
_geom_angle_publ_flag
C8 In1 C1 112.5(2) . . ?
C8 In1 Br2 123.68(15) . . ?
C1 In1 Br2 123.86(15) . . ?
C8 In1 Br1 92.98(15) . . ?
C1 In1 Br1 85.46(15) . . ?
Br2 In1 Br1 91.04(2) . . ?
C8 In1 Br3 84.71(15) . . ?
C1 In1 Br3 92.97(15) . . ?
Br2 In1 Br3 92.44(2) . . ?
Br1 In1 Br3 176.50(2) . . ?
C1 N1 C2 109.7(5) . . ?
C1 N1 C9 126.1(5) . . ?
C2 N1 C9 124.1(5) . . ?
C1 N2 C3 111.4(5) . . ?
C1 N2 C4 124.5(5) . . ?
C3 N2 C4 124.0(5) . . ?
C8 N3 C7 109.8(5) . . ?
C8 N3 C13 126.8(5) . . ?
C7 N3 C13 123.3(5) . . ?
C8 N4 C6 110.9(5) . . ?
C8 N4 C5 125.7(5) . . ?
C6 N4 C5 123.4(5) . . ?
N2 C1 N1 105.2(5) . . ?
N2 C1 In1 118.8(4) . . ?
N1 C1 In1 135.9(4) . . ?
C3 C2 N1 107.2(5) . . ?
C2 C3 N2 106.4(6) . . ?
N2 C4 C5 112.7(5) . . ?
N4 C5 C4 112.8(5) . . ?
C7 C6 N4 106.0(5) . . ?
C6 C7 N3 107.4(5) . . ?
N3 C8 N4 105.8(5) . . ?
N3 C8 In1 136.4(4) . . ?
N4 C8 In1 117.5(4) . . ?
N1 C9 C12 109.2(5) . . ?
N1 C9 C11 107.6(5) . . ?
C12 C9 C11 110.0(6) . . ?
N1 C9 C10 108.2(5) . . ?
C12 C9 C10 109.3(5) . . ?
C11 C9 C10 112.4(6) . . ?
N3 C13 C16 109.9(5) . . ?
N3 C13 C15 108.2(5) . . ?
C16 C13 C15 110.5(5) . . ?
N3 C13 C14 106.7(5) . . ?
C16 C13 C14 110.1(5) . . ?
C15 C13 C14 111.4(5) . . ?
Cl2 C17 Cl1 112.6(5) . . ?
Cl3 C18 Cl4 112.7(5) . . ?

loop_
_geom_bond_atom_site_label_1
_geom_bond_atom_site_label_2
_geom_bond_distance
_geom_bond_site_symmetry_2
_geom_bond_publ_flag
In1 C8 2.233(6) . ?
In1 C1 2.236(6) . ?
In1 Br2 2.5367(7) . ?
In1 Br1 2.7290(7) . ?
In1 Br3 2.7449(7) . ?
Cl1 C17 1.763(8) . ?
Cl2 C17 1.747(8) . ?
Cl3 C18 1.737(11) . ?
Cl4 C18 1.758(9) . ?
N1 C1 1.357(8) . ?
N1 C2 1.388(8) . ?
N1 C9 1.512(8) . ?
N2 C1 1.345(7) . ?
N2 C3 1.371(8) . ?
N2 C4 1.472(7) . ?
N3 C8 1.344(7) . ?
N3 C7 1.387(8) . ?
N3 C13 1.510(7) . ?
N4 C8 1.351(7) . ?
N4 C6 1.376(8) . ?
N4 C5 1.473(7) . ?
C2 C3 1.347(10) . ?
C4 C5 1.525(9) . ?
C6 C7 1.356(9) . ?
C9 C12 1.523(9) . ?
C9 C11 1.522(9) . ?
C9 C10 1.533(9) . ?
C13 C16 1.514(8) . ?
C13 C15 1.520(9) . ?
C13 C14 1.539(8) . ?
